data_4066438
loop_
_publ_author_name
'Enk, Barbara'
'Eisenstecken, Daniela'
'Kopacka, Holger'
'Wurst, Klaus'
'M\"uller, Thomas'
'Pevny, Florian'
'Winter, Rainer F.'
'Bildstein, Benno'

_publ_section_title
;
 Doubly N-Functionalized Pentafulvenes and Redox-Responsive [N,N]- and
 [N,C,N]-Pincer Bis(imidoyl)pentamethylruthenocene Metalloligands
;
_journal_issue 14
_journal_name_full Organometallics
_journal_page_first 3169
_journal_paper_doi 10.1021/om100458h
_journal_volume 29
_journal_year 2010
_chemical_formula_sum 'C31 H28 F6 N2 Ru'
_chemical_formula_weight 643.62
_chemical_name_systematic
; 
 ? 
;
_space_group_IT_number 2
_symmetry_cell_setting triclinic
_symmetry_space_group_name_Hall '-P 1'
_symmetry_space_group_name_H-M 'P -1'
_atom_sites_solution_hydrogens geom
_atom_sites_solution_primary direct
_atom_sites_solution_secondary difmap
_audit_creation_method SHELXL-97
_cell_angle_alpha 93.689(1)
_cell_angle_beta 97.863(1)
_cell_angle_gamma 98.690(1)
_cell_formula_units_Z 2
_cell_length_a 10.6454(2)
_cell_length_b 11.0084(2)
_cell_length_c 12.2304(3)
_cell_measurement_reflns_used 12976
_cell_measurement_temperature 233(2)
_cell_measurement_theta_max 27.0
_cell_measurement_theta_min 1.0
_cell_volume 1398.19(5)
_computing_data_collection COLLECT
_computing_data_reduction 'DENZO and SCALEPACK'
_computing_structure_refinement 'SHELXL-97 (Sheldrick, 1997)'
_computing_structure_solution 'SHELXS-97 (Sheldrick, 1990)'
_diffrn_ambient_temperature 233(2)
_diffrn_measured_fraction_theta_full 0.992
_diffrn_measured_fraction_theta_max 0.992
_diffrn_measurement_device_type 'Nonius KappaCCD'
_diffrn_measurement_method 'phi- and omega scans'
_diffrn_radiation_monochromator graphite
_diffrn_radiation_source 'fine-focus sealed tube'
_diffrn_radiation_type MoK\a
_diffrn_radiation_wavelength 0.71073
_diffrn_reflns_av_R_equivalents 0.0182
_diffrn_reflns_av_sigmaI/netI 0.0284
_diffrn_reflns_limit_h_max 10
_diffrn_reflns_limit_h_min -13
_diffrn_reflns_limit_k_max 14
_diffrn_reflns_limit_k_min -14
_diffrn_reflns_limit_l_max 15
_diffrn_reflns_limit_l_min -15
_diffrn_reflns_number 9012
_diffrn_reflns_theta_full 27.00
_diffrn_reflns_theta_max 27.00
_diffrn_reflns_theta_min 1.69
_diffrn_standards_number 0
_exptl_absorpt_coefficient_mu 0.624
_exptl_absorpt_correction_type none
_exptl_crystal_colour 'light yellow'
_exptl_crystal_density_diffrn 1.529
_exptl_crystal_density_method 'not measured'
_exptl_crystal_description plate
_exptl_crystal_F_000 652
_exptl_crystal_size_max 0.4
_exptl_crystal_size_mid 0.4
_exptl_crystal_size_min 0.1
_refine_diff_density_max 0.401
_refine_diff_density_min -0.410
_refine_diff_density_rms 0.047
_refine_ls_extinction_coef 0.0029(5)
_refine_ls_extinction_expression Fc^*^=kFc[1+0.001xFc^2^\l^3^/sin(2\q)]^-1/4^
_refine_ls_extinction_method SHELXL
_refine_ls_goodness_of_fit_ref 1.061
_refine_ls_hydrogen_treatment constr
_refine_ls_matrix_type full
_refine_ls_number_parameters 367
_refine_ls_number_reflns 6058
_refine_ls_number_restraints 0
_refine_ls_restrained_S_all 1.061
_refine_ls_R_factor_all 0.0250
_refine_ls_R_factor_gt 0.0229
_refine_ls_shift/su_max 0.004
_refine_ls_shift/su_mean 0.000
_refine_ls_structure_factor_coef Fsqd
_refine_ls_weighting_details 'calc w=1/[\s^2^(Fo^2^)+(0.0114P)^2^+0.7567P] where P=(Fo^2^+2Fc^2^)/3'
_refine_ls_weighting_scheme calc
_refine_ls_wR_factor_gt 0.0543
_refine_ls_wR_factor_ref 0.0553
_reflns_number_gt 5735
_reflns_number_total 6058
_reflns_threshold_expression >2sigma(I)
_cod_data_source_file om100458h_si_002.cif
_cod_data_source_block 10
_cod_original_sg_symbol_H-M P-1
_cod_database_code 4066438

loop_
_symmetry_equiv_pos_as_xyz
'x, y, z'
'-x, -y, -z'

loop_
_atom_site_label
_atom_site_type_symbol
_atom_site_fract_x
_atom_site_fract_y
_atom_site_fract_z
_atom_site_U_iso_or_equiv
_atom_site_adp_type
_atom_site_occupancy
_atom_site_symmetry_multiplicity
_atom_site_calc_flag
_atom_site_refinement_flags
Ru1 Ru 0.256584(11) 0.758369(11) 0.797659(10) 0.02557(5) Uani 1 1 d .
N1 N 0.29309(16) 0.46289(14) 0.57880(13) 0.0401(3) Uani 1 1 d .
N2 N -0.11521(15) 0.83459(14) 0.83105(13) 0.0399(3) Uani 1 1 d .
C1 C 0.39728(17) 0.76805(17) 0.94674(15) 0.0387(4) Uani 1 1 d .
C2 C 0.46206(16) 0.76907(17) 0.85157(16) 0.0389(4) Uani 1 1 d .
C3 C 0.43943(17) 0.87565(17) 0.79530(16) 0.0397(4) Uani 1 1 d .
C4 C 0.36165(18) 0.94021(16) 0.85574(17) 0.0422(4) Uani 1 1 d .
C5 C 0.33644(18) 0.87518(18) 0.94997(16) 0.0424(4) Uani 1 1 d .
C6 C 0.10151(15) 0.60181(14) 0.78011(13) 0.0284(3) Uani 1 1 d .
H6 H 0.0933 0.5462 0.8349 0.034 Uiso 1 1 calc .
C7 C 0.04545(15) 0.71196(14) 0.77333(13) 0.0271(3) Uani 1 1 d .
C8 C 0.08591(15) 0.77101(14) 0.67968(13) 0.0267(3) Uani 1 1 d .
H8 H 0.0647 0.8461 0.6565 0.032 Uiso 1 1 calc .
C9 C 0.16255(15) 0.69793(14) 0.62850(13) 0.0275(3) Uani 1 1 d .
H9 H 0.2010 0.7159 0.5654 0.033 Uiso 1 1 calc .
C10 C 0.17235(15) 0.59070(14) 0.68909(13) 0.0277(3) Uani 1 1 d .
C11 C 0.23947(17) 0.48738(15) 0.66256(14) 0.0332(4) Uani 1 1 d .
C12 C 0.2427(2) 0.38955(17) 0.74547(17) 0.0457(5) Uani 1 1 d .
C13 C 0.29472(18) 0.53943(16) 0.49028(14) 0.0368(4) Uani 1 1 d .
C14 C 0.40598(19) 0.6202(2) 0.48319(18) 0.0485(5) Uani 1 1 d .
H14 H 0.4794 0.6234 0.5363 0.058 Uiso 1 1 calc .
C15 C 0.4082(2) 0.6959(2) 0.3977(2) 0.0642(6) Uani 1 1 d .
H15 H 0.4826 0.7528 0.3942 0.077 Uiso 1 1 calc .
C16 C 0.3029(3) 0.6893(2) 0.31776(19) 0.0658(7) Uani 1 1 d .
H16 H 0.3047 0.7423 0.2605 0.079 Uiso 1 1 calc .
C17 C 0.1947(3) 0.6045(2) 0.32199(17) 0.0603(6) Uani 1 1 d .
H17 H 0.1236 0.5977 0.2659 0.072 Uiso 1 1 calc .
C18 C 0.1898(2) 0.52953(19) 0.40776(17) 0.0478(5) Uani 1 1 d .
H18 H 0.1157 0.4719 0.4103 0.057 Uiso 1 1 calc .
C19 C -0.04021(16) 0.75554(15) 0.84652(14) 0.0319(3) Uani 1 1 d .
C20 C -0.0510(2) 0.69455(19) 0.95447(16) 0.0455(5) Uani 1 1 d .
C21 C -0.13488(16) 0.88831(16) 0.72932(15) 0.0356(4) Uani 1 1 d .
C22 C -0.0937(2) 1.01343(18) 0.72471(18) 0.0484(5) Uani 1 1 d .
H22 H -0.0509 1.0625 0.7886 0.058 Uiso 1 1 calc .
C23 C -0.1162(3) 1.0652(2) 0.6253(2) 0.0623(6) Uani 1 1 d .
H23 H -0.0862 1.1494 0.6216 0.075 Uiso 1 1 calc .
C24 C -0.1820(2) 0.9954(2) 0.5318(2) 0.0618(6) Uani 1 1 d .
H24 H -0.1973 1.0319 0.4649 0.074 Uiso 1 1 calc .
C25 C -0.2251(2) 0.8720(2) 0.53693(18) 0.0529(5) Uani 1 1 d .
H25 H -0.2705 0.8241 0.4734 0.063 Uiso 1 1 calc .
C26 C -0.20187(17) 0.81817(18) 0.63538(17) 0.0420(4) Uani 1 1 d .
H26 H -0.2316 0.7338 0.6385 0.050 Uiso 1 1 calc .
C01 C 0.4005(2) 0.6756(2) 1.03183(18) 0.0583(6) Uani 1 1 d .
H01A H 0.4655 0.7082 1.0946 0.087 Uiso 1 1 calc R
H01B H 0.4210 0.5996 0.9994 0.087 Uiso 1 1 calc R
H01C H 0.3172 0.6593 1.0564 0.087 Uiso 1 1 calc R
C02 C 0.5466(2) 0.6787(2) 0.8211(2) 0.0577(6) Uani 1 1 d .
H02A H 0.6347 0.7093 0.8542 0.087 Uiso 1 1 calc R
H02B H 0.5415 0.6687 0.7411 0.087 Uiso 1 1 calc R
H02C H 0.5182 0.5998 0.8481 0.087 Uiso 1 1 calc R
C03 C 0.4950(2) 0.9150(2) 0.69355(19) 0.0564(6) Uani 1 1 d .
H03A H 0.4389 0.9634 0.6526 0.085 Uiso 1 1 calc R
H03B H 0.5024 0.8425 0.6470 0.085 Uiso 1 1 calc R
H03C H 0.5793 0.9643 0.7157 0.085 Uiso 1 1 calc R
C04 C 0.3199(3) 1.06097(18) 0.8300(2) 0.0658(7) Uani 1 1 d .
H04A H 0.3815 1.1282 0.8706 0.099 Uiso 1 1 calc R
H04B H 0.2360 1.0634 0.8518 0.099 Uiso 1 1 calc R
H04C H 0.3153 1.0693 0.7512 0.099 Uiso 1 1 calc R
C05 C 0.2672(3) 0.9192(2) 1.0399(2) 0.0653(7) Uani 1 1 d .
H05A H 0.2431 0.8517 1.0840 0.098 Uiso 1 1 calc R
H05B H 0.1905 0.9488 1.0071 0.098 Uiso 1 1 calc R
H05C H 0.3231 0.9857 1.0869 0.098 Uiso 1 1 calc R
F1 F 0.28258(14) 0.43613(11) 0.84937(10) 0.0601(3) Uani 1 1 d .
F2 F 0.12490(15) 0.32656(12) 0.74437(13) 0.0743(4) Uani 1 1 d .
F3 F 0.31830(18) 0.30918(13) 0.72364(13) 0.0809(5) Uani 1 1 d .
F4 F 0.05858(13) 0.66931(14) 1.00512(10) 0.0653(4) Uani 1 1 d .
F5 F -0.12922(16) 0.58655(14) 0.93321(13) 0.0784(4) Uani 1 1 d .
F6 F -0.09851(18) 0.76133(15) 1.02673(11) 0.0854(5) Uani 1 1 d .

loop_
_atom_site_aniso_label
_atom_site_aniso_U_11
_atom_site_aniso_U_22
_atom_site_aniso_U_33
_atom_site_aniso_U_23
_atom_site_aniso_U_13
_atom_site_aniso_U_12
Ru1 0.02431(8) 0.02533(8) 0.02751(8) 0.00379(5) 0.00362(5) 0.00499(5)
N1 0.0473(9) 0.0355(8) 0.0423(8) 0.0038(6) 0.0118(7) 0.0175(7)
N2 0.0399(8) 0.0443(8) 0.0410(8) 0.0051(7) 0.0157(7) 0.0145(7)
C1 0.0320(9) 0.0452(10) 0.0342(9) 0.0040(8) -0.0060(7) 0.0006(7)
C2 0.0239(8) 0.0475(10) 0.0432(10) 0.0069(8) -0.0022(7) 0.0042(7)
C3 0.0265(8) 0.0433(10) 0.0446(10) 0.0072(8) -0.0008(7) -0.0055(7)
C4 0.0389(10) 0.0316(9) 0.0498(11) -0.0009(8) -0.0043(8) -0.0030(7)
C5 0.0384(10) 0.0442(10) 0.0384(10) -0.0088(8) -0.0014(8) -0.0017(8)
C6 0.0286(8) 0.0258(7) 0.0308(8) 0.0059(6) 0.0059(6) 0.0009(6)
C7 0.0235(7) 0.0291(8) 0.0293(8) 0.0044(6) 0.0046(6) 0.0047(6)
C8 0.0251(7) 0.0277(7) 0.0285(7) 0.0057(6) 0.0037(6) 0.0066(6)
C9 0.0268(8) 0.0298(8) 0.0269(7) 0.0037(6) 0.0044(6) 0.0065(6)
C10 0.0293(8) 0.0244(7) 0.0297(8) 0.0028(6) 0.0043(6) 0.0056(6)
C11 0.0367(9) 0.0280(8) 0.0365(9) 0.0049(7) 0.0050(7) 0.0092(7)
C12 0.0602(13) 0.0319(9) 0.0508(11) 0.0098(8) 0.0140(10) 0.0181(9)
C13 0.0451(10) 0.0362(9) 0.0344(9) -0.0019(7) 0.0135(8) 0.0185(8)
C14 0.0384(10) 0.0602(12) 0.0515(12) 0.0094(10) 0.0130(9) 0.0155(9)
C15 0.0551(14) 0.0749(16) 0.0709(16) 0.0244(13) 0.0292(12) 0.0115(12)
C16 0.0870(19) 0.0765(16) 0.0441(12) 0.0219(11) 0.0257(12) 0.0239(14)
C17 0.0774(17) 0.0674(15) 0.0348(10) -0.0010(10) -0.0042(10) 0.0209(13)
C18 0.0533(12) 0.0439(10) 0.0441(11) -0.0050(8) 0.0035(9) 0.0084(9)
C19 0.0309(8) 0.0351(8) 0.0314(8) 0.0039(7) 0.0097(7) 0.0056(7)
C20 0.0497(11) 0.0532(11) 0.0402(10) 0.0123(9) 0.0189(9) 0.0144(9)
C21 0.0310(8) 0.0396(9) 0.0425(9) 0.0050(7) 0.0138(7) 0.0173(7)
C22 0.0517(12) 0.0401(10) 0.0556(12) -0.0007(9) 0.0110(10) 0.0132(9)
C23 0.0709(16) 0.0432(12) 0.0800(17) 0.0201(11) 0.0215(13) 0.0169(11)
C24 0.0594(14) 0.0745(16) 0.0586(14) 0.0267(12) 0.0107(11) 0.0226(12)
C25 0.0391(11) 0.0735(15) 0.0460(11) 0.0047(10) 0.0027(9) 0.0124(10)
C26 0.0313(9) 0.0436(10) 0.0537(11) 0.0041(8) 0.0100(8) 0.0105(8)
C01 0.0592(14) 0.0689(14) 0.0422(11) 0.0177(10) -0.0071(10) 0.0039(11)
C02 0.0341(10) 0.0719(15) 0.0714(15) 0.0106(12) 0.0074(10) 0.0207(10)
C03 0.0431(11) 0.0672(14) 0.0555(13) 0.0195(11) 0.0083(10) -0.0084(10)
C04 0.0732(16) 0.0300(10) 0.0865(18) 0.0002(11) -0.0084(14) 0.0041(10)
C05 0.0682(16) 0.0718(16) 0.0500(13) -0.0237(11) 0.0078(11) 0.0055(12)
F1 0.0874(10) 0.0526(7) 0.0445(7) 0.0163(5) 0.0046(6) 0.0246(7)
F2 0.0816(10) 0.0490(7) 0.0886(10) 0.0302(7) 0.0091(8) -0.0087(7)
F3 0.1296(14) 0.0615(8) 0.0785(10) 0.0310(7) 0.0414(9) 0.0670(9)
F4 0.0648(8) 0.0964(10) 0.0435(7) 0.0310(7) 0.0134(6) 0.0262(7)
F5 0.0865(11) 0.0717(9) 0.0738(9) 0.0314(8) 0.0207(8) -0.0162(8)
F6 0.1355(15) 0.0969(11) 0.0512(8) 0.0244(7) 0.0565(9) 0.0606(10)

loop_
_atom_type_symbol
_atom_type_description
_atom_type_scat_dispersion_real
_atom_type_scat_dispersion_imag
_atom_type_scat_source
C C 0.0033 0.0016 'International Tables Vol C Tables 4.2.6.8 and 6.1.1.4'
H H 0.0000 0.0000 'International Tables Vol C Tables 4.2.6.8 and 6.1.1.4'
N N 0.0061 0.0033 'International Tables Vol C Tables 4.2.6.8 and 6.1.1.4'
F F 0.0171 0.0103 'International Tables Vol C Tables 4.2.6.8 and 6.1.1.4'
Ru Ru -1.2594 0.8363 'International Tables Vol C Tables 4.2.6.8 and 6.1.1.4'

loop_
_geom_angle_atom_site_label_1
_geom_angle_atom_site_label_2
_geom_angle_atom_site_label_3
_geom_angle
C4 Ru1 C3 38.21(8)
C4 Ru1 C6 157.68(7)
C3 Ru1 C6 163.74(7)
C4 Ru1 C2 64.04(7)
C3 Ru1 C2 38.44(7)
C6 Ru1 C2 130.31(7)
C4 Ru1 C1 64.29(7)
C3 Ru1 C1 64.42(7)
C6 Ru1 C1 114.53(6)
C2 Ru1 C1 38.33(7)
C4 Ru1 C5 38.39(7)
C3 Ru1 C5 64.11(7)
C6 Ru1 C5 126.18(7)
C2 Ru1 C5 63.88(7)
C1 Ru1 C5 38.22(7)
C4 Ru1 C9 126.20(7)
C3 Ru1 C9 110.19(6)
C6 Ru1 C9 64.06(6)
C2 Ru1 C9 123.66(6)
C1 Ru1 C9 157.61(7)
C5 Ru1 C9 161.64(7)
C4 Ru1 C8 110.72(7)
C3 Ru1 C8 121.80(6)
C6 Ru1 C8 63.92(6)
C2 Ru1 C8 155.00(6)
C1 Ru1 C8 164.40(7)
C5 Ru1 C8 128.63(7)
C9 Ru1 C8 37.51(6)
C4 Ru1 C10 161.48(7)
C3 Ru1 C10 127.63(7)
C6 Ru1 C10 38.33(6)
C2 Ru1 C10 112.87(7)
C1 Ru1 C10 125.83(6)
C5 Ru1 C10 158.98(7)
C9 Ru1 C10 38.43(6)
C8 Ru1 C10 63.66(6)
C4 Ru1 C7 123.85(7)
C3 Ru1 C7 155.21(7)
C6 Ru1 C7 38.18(6)
C2 Ru1 C7 165.51(6)
C1 Ru1 C7 130.62(6)
C5 Ru1 C7 113.60(7)
C9 Ru1 C7 63.56(6)
C8 Ru1 C7 38.22(5)
C10 Ru1 C7 63.85(6)
C11 N1 C13 121.63(15)
C19 N2 C21 121.89(14)
C5 C1 C2 107.62(16)
C5 C1 C01 126.32(19)
C2 C1 C01 125.94(19)
C5 C1 Ru1 71.03(10)
C2 C1 Ru1 70.77(10)
C01 C1 Ru1 126.75(13)
C1 C2 C3 108.22(17)
C1 C2 C02 125.57(18)
C3 C2 C02 126.07(18)
C1 C2 Ru1 70.91(10)
C3 C2 Ru1 70.49(10)
C02 C2 Ru1 127.54(14)
C4 C3 C2 107.73(16)
C4 C3 C03 126.53(18)
C2 C3 C03 125.66(19)
C4 C3 Ru1 70.62(10)
C2 C3 Ru1 71.07(10)
C03 C3 Ru1 126.29(14)
C3 C4 C5 108.48(17)
C3 C4 C04 126.0(2)
C5 C4 C04 125.4(2)
C3 C4 Ru1 71.17(10)
C5 C4 Ru1 71.58(10)
C04 C4 Ru1 126.22(14)
C1 C5 C4 107.93(17)
C1 C5 C05 126.9(2)
C4 C5 C05 125.0(2)
C1 C5 Ru1 70.76(10)
C4 C5 Ru1 70.03(10)
C05 C5 Ru1 128.44(15)
C7 C6 C10 108.46(13)
C7 C6 Ru1 71.90(9)
C10 C6 Ru1 71.66(9)
C6 C7 C8 107.24(13)
C6 C7 C19 126.65(14)
C8 C7 C19 126.10(14)
C6 C7 Ru1 69.92(9)
C8 C7 Ru1 70.34(8)
C19 C7 Ru1 126.07(11)
C9 C8 C7 108.73(13)
C9 C8 Ru1 71.18(9)
C7 C8 Ru1 71.45(9)
C8 C9 C10 108.57(13)
C8 C9 Ru1 71.31(9)
C10 C9 Ru1 71.24(9)
C6 C10 C9 106.97(13)
C6 C10 C11 125.88(14)
C9 C10 C11 127.15(14)
C6 C10 Ru1 70.02(9)
C9 C10 Ru1 70.33(9)
C11 C10 Ru1 125.67(12)
N1 C11 C10 130.56(15)
N1 C11 C12 113.10(15)
C10 C11 C12 116.30(15)
F3 C12 F1 106.59(18)
F3 C12 F2 107.55(17)
F1 C12 F2 105.95(17)
F3 C12 C11 112.58(16)
F1 C12 C11 113.48(15)
F2 C12 C11 110.29(17)
C18 C13 C14 119.83(18)
C18 C13 N1 120.97(17)
C14 C13 N1 119.09(18)
C15 C14 C13 119.5(2)
C16 C15 C14 120.7(2)
C15 C16 C17 119.5(2)
C18 C17 C16 120.5(2)
C17 C18 C13 119.7(2)
N2 C19 C7 129.22(15)
N2 C19 C20 112.62(15)
C7 C19 C20 118.03(15)
F6 C20 F4 107.05(18)
F6 C20 F5 107.22(17)
F4 C20 F5 105.57(17)
F6 C20 C19 112.64(16)
F4 C20 C19 114.35(15)
F5 C20 C19 109.54(17)
C26 C21 C22 119.57(18)
C26 C21 N2 120.29(16)
C22 C21 N2 120.02(18)
C23 C22 C21 119.4(2)
C24 C23 C22 121.0(2)
C25 C24 C23 119.6(2)
C24 C25 C26 120.2(2)
C25 C26 C21 120.19(18)

loop_
_geom_bond_atom_site_label_1
_geom_bond_atom_site_label_2
_geom_bond_distance
Ru1 C4 2.1646(17)
Ru1 C3 2.1719(17)
Ru1 C6 2.1766(15)
Ru1 C2 2.1796(17)
Ru1 C1 2.1815(17)
Ru1 C5 2.1850(18)
Ru1 C9 2.1863(16)
Ru1 C8 2.1880(15)
Ru1 C10 2.1984(15)
Ru1 C7 2.2027(15)
N1 C11 1.272(2)
N1 C13 1.414(2)
N2 C19 1.273(2)
N2 C21 1.415(2)
C1 C5 1.429(3)
C1 C2 1.432(3)
C1 C01 1.502(3)
C2 C3 1.433(3)
C2 C02 1.501(3)
C3 C4 1.419(3)
C3 C03 1.510(3)
C4 C5 1.430(3)
C4 C04 1.502(3)
C5 C05 1.501(3)
C6 C7 1.432(2)
C6 C10 1.436(2)
C7 C8 1.437(2)
C7 C19 1.471(2)
C8 C9 1.406(2)
C9 C10 1.443(2)
C10 C11 1.473(2)
C11 C12 1.527(2)
C12 F3 1.321(2)
C12 F1 1.327(2)
C12 F2 1.336(3)
C13 C18 1.385(3)
C13 C14 1.386(3)
C14 C15 1.378(3)
C15 C16 1.373(4)
C16 C17 1.379(4)
C17 C18 1.377(3)
C19 C20 1.530(2)
C20 F6 1.315(2)
C20 F4 1.321(2)
C20 F5 1.333(2)
C21 C26 1.386(3)
C21 C22 1.388(3)
C22 C23 1.382(3)
C23 C24 1.376(4)
C24 C25 1.375(3)
C25 C26 1.385(3)
